data_9014946
loop_
_publ_author_name
'Kampf, A. R.'
'Hughes, J. M.'
'Marty, J.'
'Nash, B.'

_publ_section_title
;
 Gunterite, Na4(H2O)16(H2V10O28)*6H2O, a new mineral species
 with a doubly-protonated decavanadate polyanion:
 crystal structure and descriptive mineralogy
;
_journal_name_full 'The Canadian Mineralogist'
_journal_page_first 1243
_journal_page_last 1251
_journal_paper_doi 10.3749/canmin.49.5.1243
_journal_volume 49
_journal_year 2011
_chemical_compound_source 'West Sunday mine, San Miguel County, Colorado, USA'
_chemical_formula_sum 'Ca0.44 H22 Na1.56 O25 V5'
_chemical_name_mineral Gunterite
_space_group_IT_number 12
_symmetry_space_group_name_Hall '-C 2y'
_symmetry_space_group_name_H-M 'C 1 2/m 1'
_cell_angle_alpha 90
_cell_angle_beta 130.187
_cell_angle_gamma 90
_cell_formula_units_Z 4
_cell_length_a 19.848
_cell_length_b 10.1889
_cell_length_c 13.1184
_cell_volume 2026.682
_database_code_amcsd 0018627
_exptl_crystal_density_diffrn 2.394
_cod_original_formula_sum 'Na1.56 Ca.44 V5 O25 H22'
_cod_database_code 9014946

loop_
_space_group_symop_operation_xyz
x,y,z
1/2+x,1/2+y,z
x,-y,z
1/2+x,1/2-y,z
-x,y,-z
1/2-x,1/2+y,-z
-x,-y,-z
1/2-x,1/2-y,-z

loop_
_atom_site_aniso_label
_atom_site_aniso_U_11
_atom_site_aniso_U_22
_atom_site_aniso_U_33
_atom_site_aniso_U_12
_atom_site_aniso_U_13
_atom_site_aniso_U_23
Na1 0.05900 0.04700 0.09800 0.00000 0.05300 0.00000
Na2 0.04500 0.04400 0.09000 0.00000 0.04600 0.00000
Ca2 0.04500 0.04400 0.08300 0.00000 0.04800 0.00000
V1 0.03030 0.02800 0.04900 0.00000 0.02840 0.00000
V2 0.03100 0.03550 0.05100 0.00000 0.02970 0.00000
V3 0.02890 0.03550 0.05100 0.00000 0.02800 0.00000
V4 0.03610 0.03390 0.05040 -0.00100 0.02910 -0.00230
O1 0.03300 0.04700 0.05500 0.00000 0.02900 0.00000
O2 0.04200 0.04900 0.06100 0.00000 0.04000 0.00000
O3 0.03500 0.03300 0.05000 -0.00300 0.03000 -0.00300
O4 0.04100 0.02700 0.04900 0.00000 0.02900 0.00000
O5 0.03100 0.02900 0.04900 0.00000 0.03000 0.00000
O6 0.02900 0.02700 0.05000 0.00100 0.02800 -0.00100
O7 0.03800 0.03300 0.05700 -0.00100 0.03300 -0.00400
O8 0.04800 0.03600 0.06100 -0.00400 0.03500 -0.00900
O9 0.03300 0.03600 0.04900 -0.00200 0.02900 -0.00400
OW1 0.06200 0.06500 0.09200 0.00000 0.05000 0.00000
OW2 0.10700 0.10200 0.10000 0.00000 0.07200 0.00000
OW3 0.13300 0.04900 0.21500 -0.00600 0.14600 -0.02500
OW4 0.08200 0.07000 0.12600 0.02500 0.07900 0.01400
OW5 0.32000 0.05600 0.56000 0.00000 0.41000 0.00000
OW6 0.09100 0.08500 0.10900 0.00900 0.07400 0.01500
OW7 0.37000 0.09300 0.14000 0.00000 0.19000 0.00000
OW8 0.16600 0.10400 0.19000 0.00000 0.14000 0.00000

loop_
_atom_site_label
_atom_site_fract_x
_atom_site_fract_y
_atom_site_fract_z
_atom_site_occupancy
_atom_site_U_iso_or_equiv
_atom_site_type_symbol
_atom_site_attached_hydrogens
Na1 0.31340 0.50000 0.04010 1.00000 0.06600 Na 0
Na2 0.62300 0.50000 0.34400 0.56000 0.05600 Na 0
Ca2 0.66930 0.50000 0.41300 0.44000 0.05200 Ca 0
V1 0.00000 0.33860 0.50000 1.00000 0.03370 V 0
V2 0.93435 0.50000 0.62850 1.00000 0.03680 V 0
V3 0.82092 0.50000 0.32230 1.00000 0.03670 V 0
V4 0.88655 0.34890 0.19510 1.00000 0.03920 V 0
O1 0.73380 0.50000 0.30920 1.00000 0.04500 O 0
O2 0.84540 0.50000 0.60880 1.00000 0.04600 O 0
O3 0.94940 0.23690 0.36440 1.00000 0.03700 O 0
O4 0.84770 0.50000 0.09400 1.00000 0.03900 O 0
O5 0.05040 0.50000 0.63370 1.00000 0.03300 O 0
O6 0.89770 0.62220 0.48110 1.00000 0.03300 O 0
O7 0.99950 0.63170 0.74890 1.00000 0.04100 O 0
O8 0.84910 0.23040 0.08910 1.00000 0.04800 O 0
O9 0.79910 0.36850 0.21020 1.00000 0.03700 O 0
OW1 0.41610 0.50000 0.00500 1.00000 0.07300 O 0
OW2 0.32110 0.50000 0.23690 1.00000 0.09900 O 0
OW3 0.56510 0.66500 0.20310 1.00000 0.10800 O 0
OW4 0.70110 0.67730 0.53260 1.00000 0.08400 O 0
OW5 0.52700 0.50000 0.37600 1.00000 0.22300 O 0
OW6 0.66930 0.19470 0.16830 1.00000 0.08900 O 0
OW7 0.58300 0.00000 0.02600 1.00000 0.18300 O 0
OW8 0.76000 0.50000 0.68400 1.00000 0.13400 O 0
H1A 0.39850 0.43920 0.02750 1.00000 2.00000 H 0
H2A 0.38330 0.50000 0.25300 1.00000 0.11900 H 0
H2B 0.37240 0.50000 0.32860 1.00000 0.11900 H 0
H3A 0.61070 0.68360 0.27630 1.00000 0.12900 H 0
H3B 0.54090 0.73020 0.20240 1.00000 0.12900 H 0
H4A 0.70650 0.64720 0.60030 1.00000 0.04000 H 0
H4B 0.66340 0.72690 0.53180 1.00000 0.13000 H 0
H5 0.50690 0.42890 0.37730 1.00000 0.40000 H 0
H6A 0.64330 0.27060 0.12870 1.00000 0.13000 H 0
H6B 0.72300 0.21300 0.19520 1.00000 0.27000 H 0
H7A 0.55820 0.00000 -0.05970 1.00000 0.01000 H 0
H7B 0.52590 0.00000 -0.00780 1.00000 0.07000 H 0
H8A 0.80000 0.50000 0.67000 1.00000 2.00000 H 0
H8B 0.71000 0.50000 0.60000 1.00000 2.00000 H 0

loop_
_cod_changelog_entry_id
_cod_changelog_entry_author
_cod_changelog_entry_date
_cod_changelog_entry_text
1
;cod-tools version 3.8.0
Id: cif_guess_AMCSD_atom_types 9574 2023-05-10 09:00:05Z saulius
;
2023-05-10T18:55:39+03:00
;Derived atom types and hydrogen counts
from atom names that follow the AMCSD naming convention
(Wat == water, O-H == hydroxyl).
;

loop_
_cod_related_entry_id
_cod_related_entry_database
_cod_related_entry_code
1 AMCSD 0018627
